data_7020727
loop_
_publ_author_name
'Xu, Xiaofeng'
'Jia, Jiong'
'Sun, Hongjian'
'Liu, Yuxia'
'Xu, Wengang'
'Shi, Yujie'
'Zhang, Dongju'
'Li, Xiaoyan'

_publ_section_title
;
 Selective activation of C--F and C--H bonds with iron complexes, the
 relevant mechanism study by DFT calculations and study on the chemical
 properties of hydrido iron complex
;
_journal_issue 10
_journal_name_full 'Dalton Transactions'
_journal_page_first 3417
_journal_paper_doi 10.1039/c2dt31795h
_journal_volume 42
_journal_year 2013
_chemical_formula_sum 'C32 H34 F2 Fe O2 P2'
_chemical_formula_weight 606.38
_chemical_name_systematic
;
?
;
_space_group_IT_number 14
_symmetry_cell_setting monoclinic
_symmetry_space_group_name_Hall '-P 2ybc'
_symmetry_space_group_name_H-M 'P 1 21/c 1'
_atom_sites_solution_hydrogens geom
_atom_sites_solution_primary direct
_atom_sites_solution_secondary difmap
_audit_creation_method SHELXL-97
_cell_angle_alpha 90.00
_cell_angle_beta 92.814(2)
_cell_angle_gamma 90.00
_cell_formula_units_Z 4
_cell_length_a 9.6343(8)
_cell_length_b 9.3988(8)
_cell_length_c 33.449(3)
_cell_measurement_reflns_used 2256
_cell_measurement_temperature 273(2)
_cell_measurement_theta_max 21.17
_cell_measurement_theta_min 2.39
_cell_volume 3025.2(5)
_computing_cell_refinement 'Bruker SMART'
_computing_data_collection 'Bruker SMART'
_computing_data_reduction 'Bruker SAINT'
_computing_molecular_graphics 'Bruker SHELXTL'
_computing_publication_material 'Bruker SHELXTL'
_computing_structure_refinement 'SHELXL-97 (Sheldrick, 1997)'
_computing_structure_solution 'SHELXS-97 (Sheldrick, 1990)'
_diffrn_ambient_temperature 273(2)
_diffrn_measured_fraction_theta_full 0.980
_diffrn_measured_fraction_theta_max 0.980
_diffrn_measurement_device_type 'CCD area detector'
_diffrn_measurement_method 'phi and omega scans'
_diffrn_radiation_monochromator graphite
_diffrn_radiation_source 'fine-focus sealed tube'
_diffrn_radiation_type MoK\a
_diffrn_radiation_wavelength 0.71073
_diffrn_reflns_av_R_equivalents 0.0558
_diffrn_reflns_av_sigmaI/netI 0.0784
_diffrn_reflns_limit_h_max 12
_diffrn_reflns_limit_h_min -12
_diffrn_reflns_limit_k_max 8
_diffrn_reflns_limit_k_min -12
_diffrn_reflns_limit_l_max 42
_diffrn_reflns_limit_l_min -40
_diffrn_reflns_number 17439
_diffrn_reflns_theta_full 27.55
_diffrn_reflns_theta_max 27.55
_diffrn_reflns_theta_min 1.22
_exptl_absorpt_coefficient_mu 0.644
_exptl_absorpt_correction_T_max 0.9685
_exptl_absorpt_correction_T_min 0.9384
_exptl_absorpt_correction_type multi-scan
_exptl_absorpt_process_details '(SADABS; Bruker, 2001)'
_exptl_crystal_colour blue
_exptl_crystal_density_diffrn 1.331
_exptl_crystal_density_method 'not measured'
_exptl_crystal_description block
_exptl_crystal_F_000 1264
_exptl_crystal_size_max 0.10
_exptl_crystal_size_mid 0.10
_exptl_crystal_size_min 0.05
_refine_diff_density_max 0.394
_refine_diff_density_min -0.337
_refine_diff_density_rms 0.067
_refine_ls_extinction_method none
_refine_ls_goodness_of_fit_ref 0.970
_refine_ls_hydrogen_treatment constr
_refine_ls_matrix_type full
_refine_ls_number_parameters 355
_refine_ls_number_reflns 6858
_refine_ls_number_restraints 0
_refine_ls_restrained_S_all 0.970
_refine_ls_R_factor_all 0.1081
_refine_ls_R_factor_gt 0.0513
_refine_ls_shift/su_max 0.000
_refine_ls_shift/su_mean 0.000
_refine_ls_structure_factor_coef Fsqd
_refine_ls_weighting_details 'calc w=1/[\s^2^(Fo^2^)+(0.0703P)^2^+0.0000P] where P=(Fo^2^+2Fc^2^)/3'
_refine_ls_weighting_scheme calc
_refine_ls_wR_factor_gt 0.1160
_refine_ls_wR_factor_ref 0.1479
_reflns_number_gt 3898
_reflns_number_total 6858
_reflns_threshold_expression >2sigma(I)
_cod_data_source_file c2dt31795h.txt
_cod_data_source_block d:\tmp\h_sun\2\sun2
_cod_original_cell_volume 3025.2(4)
_cod_original_sg_symbol_H-M P2(1)/c
_cod_database_code 7020727

loop_
_symmetry_equiv_pos_as_xyz
'x, y, z'
'-x, y+1/2, -z+1/2'
'-x, -y, -z'
'x, -y-1/2, z-1/2'

loop_
_atom_site_label
_atom_site_type_symbol
_atom_site_fract_x
_atom_site_fract_y
_atom_site_fract_z
_atom_site_U_iso_or_equiv
_atom_site_adp_type
_atom_site_occupancy
_atom_site_symmetry_multiplicity
_atom_site_calc_flag
_atom_site_refinement_flags
_atom_site_disorder_assembly
_atom_site_disorder_group
Fe Fe 0.16920(5) 0.35205(5) 0.113282(13) 0.03662(15) Uani 1 1 d . A .
F1 F 0.5788(3) 0.7038(3) 0.09594(9) 0.1010(9) Uani 1 1 d . A .
F2 F -0.2154(2) -0.0298(2) 0.12102(7) 0.0716(7) Uani 1 1 d . A .
O1 O 0.3017(2) 0.4310(2) 0.15231(6) 0.0404(5) Uani 1 1 d . A .
O2 O 0.0973(2) 0.2488(2) 0.15898(6) 0.0396(5) Uani 1 1 d . A .
P1 P 0.31459(10) 0.17981(11) 0.09688(3) 0.0521(3) Uani 1 1 d . . .
P2 P 0.01403(10) 0.52786(10) 0.11639(3) 0.0453(2) Uani 1 1 d . . .
C1 C 0.2692(4) 0.4763(4) 0.07758(11) 0.0465(9) Uani 1 1 d . . .
C2 C 0.2528(4) 0.5014(4) 0.03597(11) 0.0608(11) Uani 1 1 d . A .
H2A H 0.1812 0.4559 0.0214 0.073 Uiso 1 1 calc R . .
C3 C 0.3400(5) 0.5915(5) 0.01638(13) 0.0726(13) Uani 1 1 d . . .
H3A H 0.3254 0.6061 -0.0110 0.087 Uiso 1 1 calc R A .
C4 C 0.4487(5) 0.6603(5) 0.03678(15) 0.0780(14) Uani 1 1 d . A .
H4A H 0.5079 0.7199 0.0234 0.094 Uiso 1 1 calc R . .
C5 C 0.4668(4) 0.6388(4) 0.07656(14) 0.0635(11) Uani 1 1 d . . .
C6 C 0.3801(4) 0.5529(4) 0.09879(11) 0.0477(9) Uani 1 1 d . A .
C7 C 0.3893(3) 0.5200(4) 0.14113(11) 0.0430(8) Uani 1 1 d . . .
C8 C 0.4883(3) 0.5739(4) 0.17310(11) 0.0470(9) Uani 1 1 d . A .
C9 C 0.5268(4) 0.7153(5) 0.17685(14) 0.0722(13) Uani 1 1 d . . .
H9A H 0.4959 0.7810 0.1576 0.087 Uiso 1 1 calc R A .
C10 C 0.6110(5) 0.7591(5) 0.20912(17) 0.0931(17) Uani 1 1 d . A .
H10A H 0.6331 0.8550 0.2120 0.112 Uiso 1 1 calc R . .
C11 C 0.6618(5) 0.6649(6) 0.23660(15) 0.0824(15) Uani 1 1 d . . .
H11A H 0.7219 0.6948 0.2575 0.099 Uiso 1 1 calc R A .
C12 C 0.6237(4) 0.5247(5) 0.23325(13) 0.0679(12) Uani 1 1 d . A .
H12A H 0.6574 0.4594 0.2523 0.081 Uiso 1 1 calc R . .
C13 C 0.5369(4) 0.4799(4) 0.20232(11) 0.0530(10) Uani 1 1 d . . .
H13A H 0.5102 0.3849 0.2009 0.064 Uiso 1 1 calc R A .
C14 C 0.0237(3) 0.2424(4) 0.08404(10) 0.0429(8) Uani 1 1 d . . .
C15 C -0.0181(4) 0.2279(4) 0.04351(11) 0.0592(10) Uani 1 1 d . A .
H15A H 0.0244 0.2850 0.0250 0.071 Uiso 1 1 calc R . .
C16 C -0.1186(5) 0.1340(5) 0.02974(13) 0.0701(12) Uani 1 1 d . . .
H16A H -0.1425 0.1296 0.0025 0.084 Uiso 1 1 calc R A .
C17 C -0.1850(4) 0.0454(5) 0.05606(13) 0.0674(12) Uani 1 1 d . A .
H17A H -0.2505 -0.0208 0.0467 0.081 Uiso 1 1 calc R . .
C18 C -0.1518(4) 0.0582(4) 0.09536(11) 0.0497(9) Uani 1 1 d . . .
C19 C -0.0506(3) 0.1530(3) 0.11052(10) 0.0400(8) Uani 1 1 d . A .
C20 C -0.0048(3) 0.1684(3) 0.15214(10) 0.0365(7) Uani 1 1 d . . .
C21 C -0.0652(3) 0.1024(4) 0.18774(10) 0.0413(8) Uani 1 1 d . A .
C22 C 0.0104(4) 0.0057(4) 0.21068(12) 0.0617(11) Uani 1 1 d . . .
H22A H 0.0962 -0.0254 0.2025 0.074 Uiso 1 1 calc R A .
C23 C -0.0411(5) -0.0462(5) 0.24625(13) 0.0789(14) Uani 1 1 d . A .
H23A H 0.0099 -0.1132 0.2612 0.095 Uiso 1 1 calc R . .
C24 C -0.1632(6) -0.0004(6) 0.25907(13) 0.0788(15) Uani 1 1 d . . .
H24A H -0.1963 -0.0351 0.2828 0.095 Uiso 1 1 calc R A .
C25 C -0.2387(5) 0.0976(5) 0.23698(15) 0.0784(14) Uani 1 1 d . A .
H25A H -0.3215 0.1319 0.2464 0.094 Uiso 1 1 calc R . .
C26 C -0.1936(4) 0.1470(4) 0.20052(13) 0.0645(11) Uani 1 1 d . . .
H26A H -0.2486 0.2089 0.1849 0.077 Uiso 1 1 calc R A .
C27A C 0.4997(9) 0.2243(11) 0.1021(3) 0.079(3) Uiso 0.50 1 d P A 1
H27A H 0.5229 0.2527 0.1292 0.094 Uiso 0.50 1 calc PR A 1
H27B H 0.5193 0.3010 0.0843 0.094 Uiso 0.50 1 calc PR A 1
H27C H 0.5538 0.1426 0.0955 0.094 Uiso 0.50 1 calc PR A 1
C28A C 0.3078(11) 0.1256(11) 0.0439(3) 0.073(3) Uiso 0.50 1 d P A 1
H28A H 0.3121 0.2085 0.0273 0.087 Uiso 0.50 1 calc PR A 1
H28B H 0.2226 0.0755 0.0377 0.087 Uiso 0.50 1 calc PR A 1
H28C H 0.3852 0.0645 0.0392 0.087 Uiso 0.50 1 calc PR A 1
C29A C 0.3091(11) 0.0200(11) 0.1232(3) 0.090(3) Uiso 0.50 1 d P A 1
H29A H 0.2162 -0.0172 0.1214 0.108 Uiso 0.50 1 calc PR A 1
H29B H 0.3368 0.0363 0.1508 0.108 Uiso 0.50 1 calc PR A 1
H29C H 0.3713 -0.0471 0.1119 0.108 Uiso 0.50 1 calc PR A 1
C27B C 0.4849(10) 0.1732(10) 0.1230(3) 0.075(3) Uiso 0.50 1 d P A 2
H27D H 0.4744 0.1501 0.1506 0.091 Uiso 0.50 1 calc PR A 2
H27E H 0.5295 0.2642 0.1211 0.091 Uiso 0.50 1 calc PR A 2
H27F H 0.5408 0.1019 0.1110 0.091 Uiso 0.50 1 calc PR A 2
C28B C 0.3639(12) 0.1600(12) 0.0466(3) 0.087(4) Uiso 0.50 1 d P A 2
H28D H 0.4315 0.2312 0.0408 0.104 Uiso 0.50 1 calc PR A 2
H28E H 0.2836 0.1709 0.0288 0.104 Uiso 0.50 1 calc PR A 2
H28F H 0.4032 0.0672 0.0432 0.104 Uiso 0.50 1 calc PR A 2
C29B C 0.2558(9) -0.0083(8) 0.1059(3) 0.062(2) Uiso 0.50 1 d P A 2
H29D H 0.1721 -0.0270 0.0899 0.074 Uiso 0.50 1 calc PR A 2
H29E H 0.2382 -0.0204 0.1337 0.074 Uiso 0.50 1 calc PR A 2
H29F H 0.3270 -0.0735 0.0986 0.074 Uiso 0.50 1 calc PR A 2
C30 C -0.0601(5) 0.5982(5) 0.06935(13) 0.0772(13) Uani 1 1 d . A .
H30A H -0.1247 0.6727 0.0747 0.116 Uiso 1 1 calc R . .
H30B H -0.1075 0.5235 0.0547 0.116 Uiso 1 1 calc R . .
H30C H 0.0129 0.6355 0.0538 0.116 Uiso 1 1 calc R . .
C31 C 0.0749(5) 0.6889(4) 0.14189(14) 0.0770(14) Uani 1 1 d . A .
H31A H 0.0010 0.7575 0.1416 0.116 Uiso 1 1 calc R . .
H31B H 0.1521 0.7275 0.1284 0.116 Uiso 1 1 calc R . .
H31C H 0.1035 0.6666 0.1691 0.116 Uiso 1 1 calc R . .
C32 C -0.1428(4) 0.4914(4) 0.14308(14) 0.0706(12) Uani 1 1 d . A .
H32A H -0.2011 0.5743 0.1424 0.106 Uiso 1 1 calc R . .
H32B H -0.1177 0.4673 0.1704 0.106 Uiso 1 1 calc R . .
H32C H -0.1922 0.4134 0.1305 0.106 Uiso 1 1 calc R . .

loop_
_atom_site_aniso_label
_atom_site_aniso_U_11
_atom_site_aniso_U_22
_atom_site_aniso_U_33
_atom_site_aniso_U_23
_atom_site_aniso_U_13
_atom_site_aniso_U_12
Fe 0.0391(3) 0.0409(3) 0.0301(3) 0.0002(2) 0.00418(19) -0.0035(2)
F1 0.0787(18) 0.119(2) 0.107(2) 0.0181(18) 0.0160(16) -0.0473(17)
F2 0.0725(15) 0.0703(16) 0.0717(16) -0.0057(12) 0.0002(13) -0.0314(13)
O1 0.0383(12) 0.0466(14) 0.0363(13) -0.0018(10) 0.0036(10) -0.0088(11)
O2 0.0382(12) 0.0463(14) 0.0342(13) 0.0024(10) -0.0002(10) -0.0057(11)
P1 0.0518(6) 0.0524(6) 0.0530(6) -0.0036(5) 0.0122(5) 0.0048(5)
P2 0.0488(6) 0.0444(6) 0.0430(6) 0.0038(4) 0.0037(4) 0.0024(4)
C1 0.049(2) 0.046(2) 0.046(2) 0.0063(16) 0.0124(17) 0.0049(17)
C2 0.068(3) 0.074(3) 0.041(2) 0.0088(19) 0.0118(19) -0.004(2)
C3 0.095(3) 0.078(3) 0.047(3) 0.017(2) 0.020(2) 0.001(3)
C4 0.090(3) 0.077(3) 0.070(3) 0.027(2) 0.038(3) -0.013(3)
C5 0.053(2) 0.065(3) 0.075(3) 0.004(2) 0.018(2) -0.015(2)
C6 0.045(2) 0.047(2) 0.053(2) 0.0046(17) 0.0140(17) -0.0018(17)
C7 0.0380(18) 0.041(2) 0.051(2) -0.0046(16) 0.0057(16) 0.0000(16)
C8 0.0343(18) 0.051(2) 0.056(2) -0.0060(18) 0.0028(17) -0.0075(17)
C9 0.073(3) 0.053(3) 0.088(3) -0.003(2) -0.015(3) -0.012(2)
C10 0.096(4) 0.055(3) 0.125(5) -0.022(3) -0.035(3) -0.015(3)
C11 0.069(3) 0.087(4) 0.088(4) -0.014(3) -0.027(3) -0.011(3)
C12 0.062(3) 0.074(3) 0.067(3) -0.006(2) -0.013(2) -0.005(2)
C13 0.047(2) 0.054(2) 0.058(2) -0.0048(19) 0.0014(19) -0.0055(18)
C14 0.050(2) 0.042(2) 0.036(2) -0.0021(15) 0.0000(16) 0.0032(16)
C15 0.071(3) 0.067(3) 0.039(2) -0.0027(18) -0.0023(19) -0.013(2)
C16 0.084(3) 0.080(3) 0.044(2) -0.011(2) -0.019(2) -0.005(3)
C17 0.070(3) 0.066(3) 0.065(3) -0.016(2) -0.015(2) -0.015(2)
C18 0.049(2) 0.049(2) 0.051(2) -0.0062(18) 0.0005(18) -0.0099(18)
C19 0.0411(19) 0.042(2) 0.0363(19) -0.0035(15) -0.0005(15) 0.0009(16)
C20 0.0364(18) 0.0336(19) 0.0394(19) 0.0001(14) 0.0014(14) -0.0026(14)
C21 0.045(2) 0.043(2) 0.0356(19) -0.0004(15) 0.0022(16) -0.0112(16)
C22 0.057(2) 0.075(3) 0.053(3) 0.010(2) -0.001(2) -0.007(2)
C23 0.079(3) 0.106(4) 0.051(3) 0.026(3) -0.005(2) -0.019(3)
C24 0.105(4) 0.093(4) 0.039(2) -0.001(2) 0.007(3) -0.049(3)
C25 0.081(3) 0.075(3) 0.083(4) -0.015(3) 0.044(3) -0.029(3)
C26 0.059(3) 0.061(3) 0.075(3) 0.006(2) 0.025(2) -0.005(2)
C30 0.083(3) 0.088(3) 0.059(3) 0.016(2) -0.006(2) 0.024(3)
C31 0.086(3) 0.045(2) 0.099(4) -0.011(2) -0.006(3) 0.008(2)
C32 0.055(3) 0.069(3) 0.089(3) 0.007(2) 0.023(2) 0.017(2)

loop_
_atom_type_symbol
_atom_type_description
_atom_type_scat_dispersion_real
_atom_type_scat_dispersion_imag
_atom_type_scat_source
C C 0.0033 0.0016 'International Tables Vol C Tables 4.2.6.8 and 6.1.1.4'
H H 0.0000 0.0000 'International Tables Vol C Tables 4.2.6.8 and 6.1.1.4'
O O 0.0106 0.0060 'International Tables Vol C Tables 4.2.6.8 and 6.1.1.4'
F F 0.0171 0.0103 'International Tables Vol C Tables 4.2.6.8 and 6.1.1.4'
P P 0.1023 0.0942 'International Tables Vol C Tables 4.2.6.8 and 6.1.1.4'
Fe Fe 0.3463 0.8444 'International Tables Vol C Tables 4.2.6.8 and 6.1.1.4'

loop_
_geom_angle_atom_site_label_1
_geom_angle_atom_site_label_2
_geom_angle_atom_site_label_3
_geom_angle
O1 Fe C1 81.63(13)
O1 Fe C14 166.51(12)
C1 Fe C14 111.71(15)
O1 Fe O2 84.86(9)
C1 Fe O2 166.43(13)
C14 Fe O2 81.84(12)
O1 Fe P1 92.48(7)
C1 Fe P1 87.08(10)
C14 Fe P1 86.45(10)
O2 Fe P1 94.72(7)
O1 Fe P2 96.08(7)
C1 Fe P2 86.43(10)
C14 Fe P2 87.04(10)
O2 Fe P2 93.85(7)
P1 Fe P2 168.39(4)
C7 O1 Fe 119.1(2)
C20 O2 Fe 117.4(2)
C29A P1 C27A 101.7(5)
C29A P1 C28A 104.3(5)
C27A P1 C28A 98.2(5)
C28B P1 C29B 98.6(5)
C27B P1 C29B 99.4(4)
C28B P1 C27B 100.0(5)
C29A P1 Fe 117.9(4)
C28B P1 Fe 120.6(4)
C27B P1 Fe 118.0(3)
C27A P1 Fe 115.6(3)
C28A P1 Fe 116.4(3)
C29B P1 Fe 116.4(3)
C31 P2 C30 101.9(2)
C31 P2 C32 100.5(2)
C30 P2 C32 101.1(2)
C31 P2 Fe 115.85(15)
C30 P2 Fe 117.60(15)
C32 P2 Fe 117.13(14)
C2 C1 C6 116.4(3)
C2 C1 Fe 131.8(3)
C6 C1 Fe 111.8(2)
C3 C2 C1 121.9(4)
C2 C3 C4 121.1(4)
C5 C4 C3 118.4(4)
C4 C5 F1 117.3(4)
C4 C5 C6 124.0(4)
F1 C5 C6 118.7(4)
C5 C6 C1 118.2(4)
C5 C6 C7 129.3(4)
C1 C6 C7 112.4(3)
O1 C7 C6 115.0(3)
O1 C7 C8 115.4(3)
C6 C7 C8 129.6(3)
C13 C8 C9 118.0(3)
C13 C8 C7 118.3(3)
C9 C8 C7 123.5(4)
C10 C9 C8 120.1(4)
C11 C10 C9 121.1(4)
C10 C11 C12 119.2(4)
C13 C12 C11 120.7(4)
C12 C13 C8 120.9(4)
C15 C14 C19 114.2(3)
C15 C14 Fe 134.3(3)
C19 C14 Fe 111.4(2)
C16 C15 C14 123.5(4)
C15 C16 C17 120.8(4)
C18 C17 C16 118.1(4)
C17 C18 F2 118.1(3)
C17 C18 C19 122.7(4)
F2 C18 C19 119.1(3)
C18 C19 C14 120.6(3)
C18 C19 C20 126.0(3)
C14 C19 C20 113.4(3)
O2 C20 C19 115.8(3)
O2 C20 C21 116.1(3)
C19 C20 C21 128.1(3)
C22 C21 C26 118.8(3)
C22 C21 C20 120.4(3)
C26 C21 C20 120.6(3)
C21 C22 C23 120.3(4)
C24 C23 C22 120.9(5)
C23 C24 C25 119.6(4)
C24 C25 C26 121.1(4)
C21 C26 C25 119.2(4)

loop_
_geom_bond_atom_site_label_1
_geom_bond_atom_site_label_2
_geom_bond_distance
Fe O1 1.929(2)
Fe C1 1.957(3)
Fe C14 1.962(3)
Fe O2 1.965(2)
Fe P1 2.2269(11)
Fe P2 2.2341(10)
F1 C5 1.374(5)
F2 C18 1.360(4)
O1 C7 1.258(4)
O2 C20 1.253(3)
P1 C29A 1.743(10)
P1 C28B 1.778(11)
P1 C27B 1.822(9)
P1 C27A 1.832(9)
P1 C28A 1.841(10)
P1 C29B 1.886(8)
P2 C31 1.820(4)
P2 C30 1.820(4)
P2 C32 1.825(4)
C1 C2 1.413(5)
C1 C6 1.446(5)
C2 C3 1.381(5)
C3 C4 1.382(6)
C4 C5 1.349(6)
C5 C6 1.401(5)
C6 C7 1.448(5)
C7 C8 1.487(5)
C8 C13 1.382(5)
C8 C9 1.384(5)
C9 C10 1.380(6)
C10 C11 1.350(6)
C11 C12 1.371(6)
C12 C13 1.364(5)
C14 C15 1.402(5)
C14 C19 1.437(4)
C15 C16 1.373(5)
C16 C17 1.390(6)
C17 C18 1.343(5)
C18 C19 1.397(4)
C19 C20 1.447(4)
C20 C21 1.486(4)
C21 C22 1.375(5)
C21 C26 1.394(5)
C22 C23 1.399(5)
C23 C24 1.343(7)
C24 C25 1.368(6)
C25 C26 1.394(6)
